data_4071204
loop_
_publ_author_name
'Ionkin, Alex S.'
'Marshall, William J.'
'Adelman, Douglas J.'
'Fones, Barbara Bobik'
'Fish, Brian M.'
'Schiffhauer, Matthew F.'

_publ_section_title
;
 Modification of Iron(II) Tridentate Bis(imino)pyridine Complexes by a
 Boryl Group for the Production of \a-Olefins at High Temperature&#x2020;
;
_journal_issue 8
_journal_name_full Organometallics
_journal_page_first 1902
_journal_paper_doi 10.1021/om800036b
_journal_volume 27
_journal_year 2008
_chemical_formula_sum 'C37 H47 B2 Cl2 Fe N5 O4'
_chemical_formula_weight 774.17
_chemical_name_systematic
;
 ?
;
_space_group_IT_number 14
_symmetry_cell_setting monoclinic
_symmetry_space_group_name_Hall '-P 2yn'
_symmetry_space_group_name_H-M 'P 1 21/n 1'
_atom_sites_solution_hydrogens geom
_atom_sites_solution_primary direct
_atom_sites_solution_secondary difmap
_audit_creation_method SHELXL-97
_cell_angle_alpha 90.00
_cell_angle_beta 104.933(3)
_cell_angle_gamma 90.00
_cell_formula_units_Z 4
_cell_length_a 12.6115(19)
_cell_length_b 16.284(2)
_cell_length_c 19.867(3)
_cell_measurement_temperature 293(2)
_cell_volume 3942.2(10)
_computing_cell_refinement 'Bruker XSCANS'
_computing_data_collection 'Bruker XSCANS'
_computing_data_reduction 'Bruker SHELXTL'
_computing_molecular_graphics 'Bruker SHELXTL'
_computing_publication_material 'Bruker SHELXTL'
_computing_structure_refinement 'SHELXL-97 (Sheldrick, 1997)'
_computing_structure_solution 'SHELXS-97 (Sheldrick, 1990)'
_diffrn_ambient_temperature 293(2)
_diffrn_measured_fraction_theta_full 0.997
_diffrn_measured_fraction_theta_max 0.997
_diffrn_measurement_device_type 'Bruker P4'
_diffrn_measurement_method '\w scans'
_diffrn_radiation_monochromator graphite
_diffrn_radiation_source 'fine-focus sealed tube'
_diffrn_radiation_type MoK\a
_diffrn_radiation_wavelength 0.71073
_diffrn_reflns_av_R_equivalents 0.1473
_diffrn_reflns_av_sigmaI/netI 0.1875
_diffrn_reflns_limit_h_max 16
_diffrn_reflns_limit_h_min -16
_diffrn_reflns_limit_k_max 19
_diffrn_reflns_limit_k_min -20
_diffrn_reflns_limit_l_max 25
_diffrn_reflns_limit_l_min -24
_diffrn_reflns_number 29039
_diffrn_reflns_theta_full 27.12
_diffrn_reflns_theta_max 27.12
_diffrn_reflns_theta_min 1.64
_exptl_absorpt_coefficient_mu 0.562
_exptl_absorpt_correction_type none
_exptl_crystal_colour blue
_exptl_crystal_density_diffrn 1.304
_exptl_crystal_density_method 'not measured'
_exptl_crystal_description rectplate
_exptl_crystal_F_000 1624
_exptl_crystal_size_max 0.340
_exptl_crystal_size_mid 0.250
_exptl_crystal_size_min 0.030
_refine_diff_density_max 0.364
_refine_diff_density_min -0.342
_refine_diff_density_rms 0.081
_refine_ls_extinction_method none
_refine_ls_goodness_of_fit_ref 0.869
_refine_ls_hydrogen_treatment riding
_refine_ls_matrix_type full
_refine_ls_number_parameters 446
_refine_ls_number_reflns 8687
_refine_ls_number_restraints 0
_refine_ls_restrained_S_all 0.869
_refine_ls_R_factor_all 0.1730
_refine_ls_R_factor_gt 0.0676
_refine_ls_shift/su_max 0.000
_refine_ls_shift/su_mean 0.000
_refine_ls_structure_factor_coef Fsqd
_refine_ls_weighting_details 'calc w=1/[\s^2^(Fo^2^)+(0.0468P)^2^+0.0000P] where P=(Fo^2^+2Fc^2^)/3'
_refine_ls_weighting_scheme calc
_refine_ls_wR_factor_gt 0.1264
_refine_ls_wR_factor_ref 0.1616
_reflns_number_gt 3588
_reflns_number_total 8687
_reflns_threshold_expression >2sigma(I)
_cod_data_source_file om800036b-file001.cif
_cod_data_source_block 05201
_cod_depositor_comments
;
The following automatic conversions were performed:

'_symmetry_cell_setting' value 'Monoclinic' changed to 'monoclinic'
according to /home/saulius/struct/CIF-dictionaries/cif_core.dic
dictionary named 'cif_core.dic' version 2.4.1 from 2010-06-29.

Automatic conversion script
Id: cif_fix_values 1715 2011-07-08 13:25:40Z adriana 
;
_cod_original_cell_volume 3942.1(10)
_cod_original_sg_symbol_H-M P2(1)/n
_cod_database_code 4071204

loop_
_symmetry_equiv_pos_as_xyz
'x, y, z'
'-x+1/2, y+1/2, -z+1/2'
'-x, -y, -z'
'x-1/2, -y-1/2, z-1/2'

loop_
_atom_site_label
_atom_site_type_symbol
_atom_site_fract_x
_atom_site_fract_y
_atom_site_fract_z
_atom_site_U_iso_or_equiv
_atom_site_adp_type
_atom_site_occupancy
_atom_site_symmetry_multiplicity
_atom_site_calc_flag
_atom_site_refinement_flags
Fe1 Fe 0.17100(5) 0.19530(4) 0.24235(3) 0.0308(2) Uani 1 1 d .
Cl1 Cl 0.15218(11) 0.13739(8) 0.13555(6) 0.0458(3) Uani 1 1 d .
N1 N -0.0020(3) 0.2026(2) 0.24874(18) 0.0289(9) Uani 1 1 d .
C1 C -0.0388(4) 0.2738(3) 0.2599(2) 0.0281(11) Uani 1 1 d .
O1 O -0.2188(3) 0.1472(2) 0.04470(17) 0.0571(11) Uani 1 1 d .
B1 B -0.1593(5) 0.1727(4) 0.1090(3) 0.0391(15) Uani 1 1 d .
Cl2 Cl 0.22899(10) 0.10340(7) 0.33355(6) 0.0410(3) Uani 1 1 d .
O2 O -0.1356(3) 0.2539(2) 0.11103(16) 0.0448(9) Uani 1 1 d .
N2 N 0.1400(3) 0.3193(2) 0.26209(18) 0.0305(9) Uani 1 1 d .
C2 C 0.0389(4) 0.3425(3) 0.2672(2) 0.0291(11) Uani 1 1 d .
B2 B 0.3934(5) 0.2710(4) 0.1193(3) 0.0393(15) Uani 1 1 d .
O3 O 0.3303(3) 0.33930(19) 0.12028(16) 0.0410(9) Uani 1 1 d .
N3 N 0.3278(3) 0.2630(2) 0.25419(18) 0.0297(9) Uani 1 1 d .
C3 C 0.0162(4) 0.4230(3) 0.2789(2) 0.0367(12) Uani 1 1 d .
H3A H -0.0534 0.4383 0.2821 0.044 Uiso 1 1 calc R
O4 O 0.4013(3) 0.25152(19) 0.05369(16) 0.0417(9) Uani 1 1 d .
C4 C 0.0993(4) 0.4815(3) 0.2859(3) 0.0429(13) Uani 1 1 d .
H4A H 0.0852 0.5364 0.2932 0.051 Uiso 1 1 calc R
C5 C 0.2037(4) 0.4571(3) 0.2820(2) 0.0380(12) Uani 1 1 d .
H5A H 0.2602 0.4951 0.2871 0.046 Uiso 1 1 calc R
C6 C 0.2209(4) 0.3754(3) 0.2702(2) 0.0315(11) Uani 1 1 d .
C7 C 0.3275(4) 0.3399(3) 0.2654(2) 0.0325(11) Uani 1 1 d .
C8 C -0.1514(4) 0.2917(3) 0.2668(2) 0.0378(12) Uani 1 1 d .
H8A H -0.1923 0.2414 0.2632 0.057 Uiso 1 1 calc R
H8B H -0.1878 0.3285 0.2304 0.057 Uiso 1 1 calc R
H8C H -0.1468 0.3167 0.3112 0.057 Uiso 1 1 calc R
C9 C 0.4250(4) 0.3963(3) 0.2765(3) 0.0433(13) Uani 1 1 d .
H9A H 0.4887 0.3653 0.2743 0.065 Uiso 1 1 calc R
H9B H 0.4374 0.4220 0.3213 0.065 Uiso 1 1 calc R
H9C H 0.4110 0.4377 0.2409 0.065 Uiso 1 1 calc R
C10 C -0.0697(4) 0.1305(3) 0.2382(2) 0.0315(11) Uani 1 1 d .
C11 C -0.1364(3) 0.1133(3) 0.1720(2) 0.0294(11) Uani 1 1 d .
C12 C -0.1891(4) 0.0370(3) 0.1637(3) 0.0382(12) Uani 1 1 d .
H12A H -0.2313 0.0223 0.1197 0.046 Uiso 1 1 calc R
C13 C -0.1809(4) -0.0175(3) 0.2184(3) 0.0417(13) Uani 1 1 d .
H13A H -0.2178 -0.0675 0.2113 0.050 Uiso 1 1 calc R
C14 C -0.1172(4) 0.0036(3) 0.2836(3) 0.0373(12) Uani 1 1 d .
H14A H -0.1131 -0.0319 0.3209 0.045 Uiso 1 1 calc R
C15 C -0.0594(4) 0.0768(3) 0.2944(2) 0.0351(12) Uani 1 1 d .
H15A H -0.0146 0.0899 0.3381 0.042 Uiso 1 1 calc R
C16 C -0.2226(4) 0.2141(3) -0.0040(3) 0.0487(14) Uani 1 1 d .
C17 C -0.1886(4) 0.2906(3) 0.0435(3) 0.0484(14) Uani 1 1 d .
C18 C -0.3378(5) 0.2177(4) -0.0516(3) 0.084(2) Uani 1 1 d .
H18A H -0.3527 0.1682 -0.0786 0.127 Uiso 1 1 calc R
H18B H -0.3439 0.2640 -0.0823 0.127 Uiso 1 1 calc R
H18C H -0.3898 0.2232 -0.0241 0.127 Uiso 1 1 calc R
C19 C -0.1429(6) 0.1942(4) -0.0454(3) 0.084(2) Uani 1 1 d .
H19A H -0.1652 0.1446 -0.0714 0.125 Uiso 1 1 calc R
H19B H -0.0712 0.1866 -0.0146 0.125 Uiso 1 1 calc R
H19C H -0.1407 0.2384 -0.0770 0.125 Uiso 1 1 calc R
C20 C -0.2851(6) 0.3386(4) 0.0558(3) 0.089(2) Uani 1 1 d .
H20A H -0.2607 0.3723 0.0965 0.133 Uiso 1 1 calc R
H20B H -0.3402 0.3011 0.0624 0.133 Uiso 1 1 calc R
H20C H -0.3153 0.3729 0.0162 0.133 Uiso 1 1 calc R
C21 C -0.1087(6) 0.3484(4) 0.0234(3) 0.093(2) Uani 1 1 d .
H21A H -0.0942 0.3939 0.0553 0.140 Uiso 1 1 calc R
H21B H -0.1394 0.3683 -0.0230 0.140 Uiso 1 1 calc R
H21C H -0.0414 0.3199 0.0252 0.140 Uiso 1 1 calc R
C22 C 0.4254(4) 0.2215(3) 0.2488(2) 0.0314(11) Uani 1 1 d .
C23 C 0.4565(4) 0.2229(3) 0.1853(2) 0.0337(12) Uani 1 1 d .
C24 C 0.5503(4) 0.1785(3) 0.1824(3) 0.0374(12) Uani 1 1 d .
H24A H 0.5720 0.1776 0.1411 0.045 Uiso 1 1 calc R
C25 C 0.6110(4) 0.1360(3) 0.2393(3) 0.0402(13) Uani 1 1 d .
H25A H 0.6745 0.1086 0.2367 0.048 Uiso 1 1 calc R
C26 C 0.5772(4) 0.1344(3) 0.3005(3) 0.0423(13) Uani 1 1 d .
H26A H 0.6171 0.1049 0.3387 0.051 Uiso 1 1 calc R
C27 C 0.4835(4) 0.1769(3) 0.3043(2) 0.0395(13) Uani 1 1 d .
H27A H 0.4601 0.1750 0.3450 0.047 Uiso 1 1 calc R
C28 C 0.3059(4) 0.3759(3) 0.0503(3) 0.0412(13) Uani 1 1 d .
C29 C 0.3224(4) 0.3025(3) 0.0042(2) 0.0443(13) Uani 1 1 d .
C30 C 0.1927(4) 0.4123(3) 0.0351(3) 0.0578(16) Uani 1 1 d .
H30A H 0.1912 0.4550 0.0682 0.087 Uiso 1 1 calc R
H30B H 0.1409 0.3704 0.0384 0.087 Uiso 1 1 calc R
H30C H 0.1739 0.4349 -0.0111 0.087 Uiso 1 1 calc R
C31 C 0.3924(4) 0.4442(3) 0.0544(3) 0.0582(16) Uani 1 1 d .
H31A H 0.3925 0.4799 0.0928 0.087 Uiso 1 1 calc R
H31B H 0.3748 0.4752 0.0118 0.087 Uiso 1 1 calc R
H31C H 0.4637 0.4198 0.0609 0.087 Uiso 1 1 calc R
C32 C 0.2172(4) 0.2521(3) -0.0213(3) 0.0526(15) Uani 1 1 d .
H32A H 0.2331 0.2030 -0.0436 0.079 Uiso 1 1 calc R
H32B H 0.1636 0.2840 -0.0540 0.079 Uiso 1 1 calc R
H32C H 0.1890 0.2378 0.0176 0.079 Uiso 1 1 calc R
C33 C 0.3710(4) 0.3238(3) -0.0562(3) 0.0527(15) Uani 1 1 d .
H33A H 0.3747 0.2751 -0.0828 0.079 Uiso 1 1 calc R
H33B H 0.4435 0.3457 -0.0384 0.079 Uiso 1 1 calc R
H33C H 0.3255 0.3639 -0.0855 0.079 Uiso 1 1 calc R
N90 N -0.0880(4) 0.4107(3) 0.4253(3) 0.0619(14) Uani 1 1 d .
C90 C -0.1104(4) 0.4298(3) 0.4740(3) 0.0478(14) Uani 1 1 d .
C91 C -0.1418(5) 0.4568(3) 0.5371(3) 0.0624(17) Uani 1 1 d .
H91' H -0.1898 0.4168 0.5491 0.094 Uiso 1 1 calc R
H91 H -0.1790 0.5087 0.5283 0.094 Uiso 1 1 calc R
H91" H -0.0772 0.4625 0.5749 0.094 Uiso 1 1 calc R

loop_
_atom_site_aniso_label
_atom_site_aniso_U_11
_atom_site_aniso_U_22
_atom_site_aniso_U_33
_atom_site_aniso_U_23
_atom_site_aniso_U_13
_atom_site_aniso_U_12
Fe1 0.0307(4) 0.0254(4) 0.0379(4) -0.0021(3) 0.0114(3) 0.0005(3)
Cl1 0.0565(9) 0.0454(8) 0.0368(7) -0.0073(6) 0.0142(6) 0.0019(7)
N1 0.031(2) 0.023(2) 0.032(2) 0.0035(17) 0.0079(18) -0.0009(18)
C1 0.029(3) 0.024(3) 0.029(3) 0.005(2) 0.003(2) 0.003(2)
O1 0.084(3) 0.041(2) 0.039(2) 0.0038(18) 0.004(2) -0.018(2)
B1 0.039(4) 0.039(4) 0.042(4) -0.004(3) 0.015(3) -0.004(3)
Cl2 0.0403(7) 0.0397(7) 0.0423(7) 0.0068(6) 0.0091(6) 0.0009(6)
O2 0.055(2) 0.038(2) 0.037(2) 0.0019(16) 0.0025(17) -0.0099(17)
N2 0.035(2) 0.033(2) 0.026(2) -0.0001(17) 0.0107(18) 0.0003(19)
C2 0.033(3) 0.030(3) 0.027(3) -0.002(2) 0.012(2) 0.002(2)
B2 0.032(3) 0.036(4) 0.052(4) -0.003(3) 0.014(3) -0.006(3)
O3 0.050(2) 0.039(2) 0.0356(19) 0.0053(16) 0.0128(17) 0.0097(17)
N3 0.026(2) 0.031(2) 0.034(2) 0.0000(18) 0.0101(17) 0.0006(19)
C3 0.040(3) 0.030(3) 0.042(3) 0.001(2) 0.014(2) 0.004(2)
O4 0.045(2) 0.047(2) 0.035(2) 0.0031(17) 0.0128(17) 0.0102(17)
C4 0.050(3) 0.030(3) 0.052(3) -0.002(3) 0.019(3) 0.002(3)
C5 0.049(3) 0.026(3) 0.041(3) -0.001(2) 0.014(3) -0.008(2)
C6 0.037(3) 0.027(3) 0.034(3) 0.003(2) 0.015(2) -0.004(2)
C7 0.036(3) 0.028(3) 0.034(3) 0.000(2) 0.009(2) -0.004(2)
C8 0.037(3) 0.033(3) 0.045(3) -0.005(2) 0.012(2) 0.002(2)
C9 0.033(3) 0.041(3) 0.057(3) 0.001(3) 0.014(3) -0.008(2)
C10 0.032(3) 0.020(3) 0.044(3) -0.001(2) 0.012(2) 0.004(2)
C11 0.028(3) 0.025(3) 0.038(3) -0.002(2) 0.014(2) 0.001(2)
C12 0.029(3) 0.037(3) 0.047(3) -0.006(2) 0.007(2) -0.003(2)
C13 0.041(3) 0.023(3) 0.064(4) 0.005(3) 0.019(3) -0.003(2)
C14 0.034(3) 0.029(3) 0.052(3) 0.011(2) 0.017(3) 0.005(2)
C15 0.031(3) 0.037(3) 0.038(3) 0.003(2) 0.010(2) 0.004(2)
C16 0.055(4) 0.058(4) 0.030(3) 0.008(3) 0.005(3) -0.009(3)
C17 0.060(4) 0.040(3) 0.037(3) 0.010(3) -0.002(3) -0.006(3)
C18 0.080(5) 0.079(5) 0.070(4) 0.008(4) -0.026(4) -0.029(4)
C19 0.113(6) 0.087(5) 0.064(4) -0.006(4) 0.049(4) -0.016(4)
C20 0.095(6) 0.067(5) 0.090(5) -0.003(4) -0.002(4) 0.032(4)
C21 0.107(6) 0.092(5) 0.069(5) 0.010(4) 0.000(4) -0.055(5)
C22 0.025(3) 0.034(3) 0.035(3) -0.001(2) 0.008(2) -0.005(2)
C23 0.033(3) 0.039(3) 0.031(3) -0.001(2) 0.014(2) 0.001(2)
C24 0.028(3) 0.048(3) 0.039(3) 0.003(3) 0.014(2) -0.003(2)
C25 0.028(3) 0.040(3) 0.051(3) -0.002(3) 0.007(3) -0.001(2)
C26 0.027(3) 0.049(3) 0.043(3) 0.001(3) -0.005(2) -0.004(2)
C27 0.028(3) 0.050(3) 0.038(3) -0.005(3) 0.003(2) 0.003(2)
C28 0.043(3) 0.041(3) 0.041(3) 0.002(2) 0.012(3) 0.013(3)
C29 0.047(3) 0.051(3) 0.032(3) 0.007(3) 0.005(3) 0.011(3)
C30 0.054(4) 0.061(4) 0.055(4) 0.001(3) 0.009(3) 0.018(3)
C31 0.068(4) 0.046(4) 0.055(4) 0.005(3) 0.006(3) -0.007(3)
C32 0.051(4) 0.057(4) 0.041(3) -0.001(3) -0.003(3) -0.009(3)
C33 0.054(4) 0.061(4) 0.043(3) 0.006(3) 0.013(3) 0.000(3)
N90 0.070(4) 0.062(3) 0.050(3) -0.003(3) 0.011(3) 0.008(3)
C90 0.050(4) 0.046(4) 0.045(3) 0.002(3) 0.007(3) 0.006(3)
C91 0.078(5) 0.054(4) 0.058(4) -0.001(3) 0.023(3) 0.001(3)

loop_
_atom_type_symbol
_atom_type_description
_atom_type_scat_dispersion_real
_atom_type_scat_dispersion_imag
_atom_type_scat_source
C C 0.0033 0.0016 'International Tables Vol C Tables 4.2.6.8 and 6.1.1.4'
H H 0.0000 0.0000 'International Tables Vol C Tables 4.2.6.8 and 6.1.1.4'
B B 0.0013 0.0007 'International Tables Vol C Tables 4.2.6.8 and 6.1.1.4'
N N 0.0061 0.0033 'International Tables Vol C Tables 4.2.6.8 and 6.1.1.4'
O O 0.0106 0.0060 'International Tables Vol C Tables 4.2.6.8 and 6.1.1.4'
Cl Cl 0.1484 0.1585 'International Tables Vol C Tables 4.2.6.8 and 6.1.1.4'
Fe Fe 0.3463 0.8444 'International Tables Vol C Tables 4.2.6.8 and 6.1.1.4'

loop_
_geom_angle_atom_site_label_1
_geom_angle_atom_site_label_2
_geom_angle_atom_site_label_3
_geom_angle
N2 Fe1 N1 72.95(14)
N2 Fe1 N3 73.07(14)
N1 Fe1 N3 145.87(14)
N2 Fe1 Cl1 126.07(10)
N1 Fe1 Cl1 101.96(10)
N3 Fe1 Cl1 100.38(10)
N2 Fe1 Cl2 120.54(10)
N1 Fe1 Cl2 96.11(10)
N3 Fe1 Cl2 98.30(10)
Cl1 Fe1 Cl2 113.39(5)
C1 N1 C10 122.2(4)
C1 N1 Fe1 117.4(3)
C10 N1 Fe1 120.3(3)
N1 C1 C2 116.1(4)
N1 C1 C8 125.8(4)
C2 C1 C8 118.1(4)
B1 O1 C16 108.1(4)
O2 B1 O1 112.8(5)
O2 B1 C11 126.3(5)
O1 B1 C11 120.6(5)
B1 O2 C17 109.1(4)
C6 N2 C2 120.0(4)
C6 N2 Fe1 119.9(3)
C2 N2 Fe1 120.1(3)
N2 C2 C3 121.2(4)
N2 C2 C1 113.4(4)
C3 C2 C1 125.4(4)
O3 B2 O4 112.7(5)
O3 B2 C23 124.7(5)
O4 B2 C23 122.5(5)
B2 O3 C28 107.2(4)
C7 N3 C22 121.2(4)
C7 N3 Fe1 117.6(3)
C22 N3 Fe1 121.2(3)
C2 C3 C4 119.0(5)
B2 O4 C29 107.7(4)
C3 C4 C5 119.6(5)
C6 C5 C4 118.5(4)
N2 C6 C5 121.8(4)
N2 C6 C7 113.4(4)
C5 C6 C7 124.8(4)
N3 C7 C6 115.9(4)
N3 C7 C9 126.0(4)
C6 C7 C9 118.0(4)
C11 C10 C15 122.5(4)
C11 C10 N1 119.5(4)
C15 C10 N1 117.8(4)
C10 C11 C12 116.2(4)
C10 C11 B1 125.4(4)
C12 C11 B1 118.4(4)
C13 C12 C11 122.7(5)
C14 C13 C12 118.9(4)
C13 C14 C15 121.1(5)
C14 C15 C10 118.5(4)
O1 C16 C19 107.1(5)
O1 C16 C18 107.9(4)
C19 C16 C18 109.8(5)
O1 C16 C17 103.9(4)
C19 C16 C17 113.0(5)
C18 C16 C17 114.6(5)
O2 C17 C21 108.6(4)
O2 C17 C20 105.0(5)
C21 C17 C20 109.9(5)
O2 C17 C16 102.6(4)
C21 C17 C16 116.0(5)
C20 C17 C16 113.8(5)
C27 C22 C23 121.0(4)
C27 C22 N3 118.9(4)
C23 C22 N3 120.0(4)
C24 C23 C22 117.3(4)
C24 C23 B2 118.6(4)
C22 C23 B2 124.0(4)
C25 C24 C23 121.6(5)
C24 C25 C26 119.8(5)
C27 C26 C25 119.7(5)
C22 C27 C26 120.5(5)
O3 C28 C30 107.9(4)
O3 C28 C31 105.6(4)
C30 C28 C31 110.3(4)
O3 C28 C29 102.7(4)
C30 C28 C29 116.7(4)
C31 C28 C29 112.6(4)
O4 C29 C33 108.5(4)
O4 C29 C32 107.4(4)
C33 C29 C32 110.6(4)
O4 C29 C28 102.2(4)
C33 C29 C28 115.7(4)
C32 C29 C28 111.8(4)
N90 C90 C91 178.4(6)

loop_
_geom_bond_atom_site_label_1
_geom_bond_atom_site_label_2
_geom_bond_distance
Fe1 N2 2.113(4)
Fe1 N1 2.220(4)
Fe1 N3 2.222(4)
Fe1 Cl1 2.2776(14)
Fe1 Cl2 2.3182(14)
N1 C1 1.290(5)
N1 C10 1.435(5)
C1 C2 1.469(6)
C1 C8 1.490(6)
O1 B1 1.369(6)
O1 C16 1.449(6)
B1 O2 1.355(6)
B1 C11 1.547(7)
O2 C17 1.463(5)
N2 C6 1.347(5)
N2 C2 1.358(5)
C2 C3 1.375(6)
B2 O3 1.370(6)
B2 O4 1.370(6)
B2 C23 1.559(7)
O3 C28 1.470(5)
N3 C7 1.272(5)
N3 C22 1.432(5)
C3 C4 1.396(6)
O4 C29 1.464(5)
C4 C5 1.397(6)
C5 C6 1.378(6)
C6 C7 1.489(6)
C7 C9 1.506(6)
C10 C11 1.395(6)
C10 C15 1.398(6)
C11 C12 1.398(6)
C12 C13 1.387(6)
C13 C14 1.380(7)
C14 C15 1.384(6)
C16 C19 1.490(7)
C16 C18 1.517(7)
C16 C17 1.556(7)
C17 C21 1.506(7)
C17 C20 1.517(8)
C22 C27 1.365(6)
C22 C23 1.414(6)
C23 C24 1.400(6)
C24 C25 1.376(6)
C25 C26 1.389(7)
C26 C27 1.389(6)
C28 C30 1.502(6)
C28 C31 1.546(7)
C28 C29 1.552(7)
C29 C33 1.520(6)
C29 C32 1.531(7)
N90 C90 1.119(6)
C90 C91 1.476(7)

loop_
_geom_torsion_atom_site_label_1
_geom_torsion_atom_site_label_2
_geom_torsion_atom_site_label_3
_geom_torsion_atom_site_label_4
_geom_torsion
N2 Fe1 N1 C1 0.7(3)
N3 Fe1 N1 C1 6.2(4)
Cl1 Fe1 N1 C1 -123.7(3)
Cl2 Fe1 N1 C1 120.8(3)
N2 Fe1 N1 C10 178.5(3)
N3 Fe1 N1 C10 -176.0(3)
Cl1 Fe1 N1 C10 54.2(3)
Cl2 Fe1 N1 C10 -61.3(3)
C10 N1 C1 C2 -177.8(4)
Fe1 N1 C1 C2 0.0(5)
C10 N1 C1 C8 3.0(7)
Fe1 N1 C1 C8 -179.2(3)
C16 O1 B1 O2 8.9(6)
C16 O1 B1 C11 -177.4(4)
O1 B1 O2 C17 3.9(6)
C11 B1 O2 C17 -169.4(5)
N1 Fe1 N2 C6 178.1(4)
N3 Fe1 N2 C6 1.3(3)
Cl1 Fe1 N2 C6 -89.3(3)
Cl2 Fe1 N2 C6 91.1(3)
N1 Fe1 N2 C2 -1.4(3)
N3 Fe1 N2 C2 -178.2(3)
Cl1 Fe1 N2 C2 91.2(3)
Cl2 Fe1 N2 C2 -88.4(3)
C6 N2 C2 C3 1.6(6)
Fe1 N2 C2 C3 -179.0(3)
C6 N2 C2 C1 -177.7(4)
Fe1 N2 C2 C1 1.8(5)
N1 C1 C2 N2 -1.1(6)
C8 C1 C2 N2 178.1(4)
N1 C1 C2 C3 179.7(4)
C8 C1 C2 C3 -1.1(7)
O4 B2 O3 C28 -8.4(5)
C23 B2 O3 C28 167.8(4)
N2 Fe1 N3 C7 -1.1(3)
N1 Fe1 N3 C7 -6.6(5)
Cl1 Fe1 N3 C7 123.6(3)
Cl2 Fe1 N3 C7 -120.6(3)
N2 Fe1 N3 C22 179.4(3)
N1 Fe1 N3 C22 173.9(3)
Cl1 Fe1 N3 C22 -55.8(3)
Cl2 Fe1 N3 C22 59.9(3)
N2 C2 C3 C4 -0.3(7)
C1 C2 C3 C4 178.9(4)
O3 B2 O4 C29 -10.1(6)
C23 B2 O4 C29 173.6(4)
C2 C3 C4 C5 -1.0(7)
C3 C4 C5 C6 0.9(7)
C2 N2 C6 C5 -1.6(7)
Fe1 N2 C6 C5 178.9(3)
C2 N2 C6 C7 178.1(4)
Fe1 N2 C6 C7 -1.3(5)
C4 C5 C6 N2 0.4(7)
C4 C5 C6 C7 -179.3(4)
C22 N3 C7 C6 -179.7(4)
Fe1 N3 C7 C6 0.8(5)
C22 N3 C7 C9 -2.0(7)
Fe1 N3 C7 C9 178.5(4)
N2 C6 C7 N3 0.3(6)
C5 C6 C7 N3 -179.9(4)
N2 C6 C7 C9 -177.6(4)
C5 C6 C7 C9 2.1(7)
C1 N1 C10 C11 84.0(5)
Fe1 N1 C10 C11 -93.7(4)
C1 N1 C10 C15 -100.8(5)
Fe1 N1 C10 C15 81.4(5)
C15 C10 C11 C12 -2.9(7)
N1 C10 C11 C12 172.1(4)
C15 C10 C11 B1 174.6(4)
N1 C10 C11 B1 -10.4(7)
O2 B1 C11 C10 -12.7(8)
O1 B1 C11 C10 174.6(5)
O2 B1 C11 C12 164.8(5)
O1 B1 C11 C12 -8.0(7)
C10 C11 C12 C13 3.1(7)
B1 C11 C12 C13 -174.6(4)
C11 C12 C13 C14 -0.9(7)
C12 C13 C14 C15 -1.9(7)
C13 C14 C15 C10 2.1(7)
C11 C10 C15 C14 0.3(7)
N1 C10 C15 C14 -174.7(4)
B1 O1 C16 C19 103.0(5)
B1 O1 C16 C18 -138.9(5)
B1 O1 C16 C17 -16.8(5)
B1 O2 C17 C21 -137.1(5)
B1 O2 C17 C20 105.4(5)
B1 O2 C17 C16 -13.8(5)
O1 C16 C17 O2 18.2(5)
C19 C16 C17 O2 -97.6(5)
C18 C16 C17 O2 135.7(5)
O1 C16 C17 C21 136.4(5)
C19 C16 C17 C21 20.7(7)
C18 C16 C17 C21 -106.1(6)
O1 C16 C17 C20 -94.7(5)
C19 C16 C17 C20 149.6(5)
C18 C16 C17 C20 22.8(7)
C7 N3 C22 C27 102.1(5)
Fe1 N3 C22 C27 -78.4(5)
C7 N3 C22 C23 -81.9(6)
Fe1 N3 C22 C23 97.6(4)
C27 C22 C23 C24 -1.5(7)
N3 C22 C23 C24 -177.4(4)
C27 C22 C23 B2 178.9(4)
N3 C22 C23 B2 3.0(7)
O3 B2 C23 C24 -153.7(5)
O4 B2 C23 C24 22.2(7)
O3 B2 C23 C22 25.9(7)
O4 B2 C23 C22 -158.3(5)
C22 C23 C24 C25 -0.9(7)
B2 C23 C24 C25 178.7(4)
C23 C24 C25 C26 2.3(7)
C24 C25 C26 C27 -1.3(7)
C23 C22 C27 C26 2.6(7)
N3 C22 C27 C26 178.5(4)
C25 C26 C27 C22 -1.1(7)
B2 O3 C28 C30 145.8(4)
B2 O3 C28 C31 -96.3(5)
B2 O3 C28 C29 21.9(5)
B2 O4 C29 C33 145.4(4)
B2 O4 C29 C32 -94.9(5)
B2 O4 C29 C28 22.8(5)
O3 C28 C29 O4 -26.7(4)
C30 C28 C29 O4 -144.5(4)
C31 C28 C29 O4 86.5(5)
O3 C28 C29 C33 -144.3(4)
C30 C28 C29 C33 97.9(5)
C31 C28 C29 C33 -31.2(6)
O3 C28 C29 C32 87.9(4)
C30 C28 C29 C32 -29.9(6)
C31 C28 C29 C32 -159.0(4)
